data_4108134
loop_
_publ_author_name
'Jie Han'
'Chung-Wah Yau'
'Chi-Keung Lam'
'Thomas C. W. Mak'

_publ_section_title
;
 Designed Supramolecular Assembly of Hydrogen-Bonded Anionic Rosette
 Layers
;
_journal_name_full 'Journal of the American Chemical Society'
_journal_page_first 10315
_journal_page_last 10326
_journal_paper_doi 10.1021/ja802425q
_journal_volume 130
_journal_year 2008
_chemical_formula_sum 'C23 H64 N24 O13'
_chemical_formula_weight 884.98
_chemical_melting_point 425(1)
_chemical_name_common '[(C2H5)4N][C(NH2)3]7[3(CO3)][C3N2H2(COO)2]'
_chemical_name_systematic
; 
 ? 
;
_space_group_IT_number 4
_symmetry_cell_setting monoclinic
_symmetry_space_group_name_Hall 'P 2yb'
_symmetry_space_group_name_H-M 'P 1 21 1'
_atom_sites_solution_hydrogens geom
_atom_sites_solution_primary direct
_atom_sites_solution_secondary difmap
_audit_creation_method SHELXL-97
_cell_angle_alpha 90.00
_cell_angle_beta 117.741(4)
_cell_angle_gamma 90.00
_cell_formula_units_Z 2
_cell_length_a 14.406(2)
_cell_length_b 12.042(2)
_cell_length_c 14.641(2)
_cell_measurement_temperature 293(2)
_cell_volume 2247.9(6)
_computing_structure_refinement 'SHELXL-97 (Sheldrick, 1997)'
_computing_structure_solution 'SHELXS-97 (Sheldrick, 1990)'
_diffrn_ambient_temperature 293(2)
_diffrn_measured_fraction_theta_full 0.996
_diffrn_measured_fraction_theta_max 0.996
_diffrn_radiation_monochromator graphite
_diffrn_radiation_source 'fine-focus sealed tube'
_diffrn_radiation_type MoK\a
_diffrn_radiation_wavelength 0.71073
_diffrn_reflns_av_R_equivalents 0.0429
_diffrn_reflns_av_sigmaI/netI 0.1136
_diffrn_reflns_limit_h_max 16
_diffrn_reflns_limit_h_min -19
_diffrn_reflns_limit_k_max 16
_diffrn_reflns_limit_k_min -15
_diffrn_reflns_limit_l_max 19
_diffrn_reflns_limit_l_min -13
_diffrn_reflns_number 15773
_diffrn_reflns_theta_full 28.27
_diffrn_reflns_theta_max 28.27
_diffrn_reflns_theta_min 1.57
_exptl_absorpt_coefficient_mu 0.107
_exptl_absorpt_correction_T_max 1.000000
_exptl_absorpt_correction_T_min 0.891122
_exptl_absorpt_correction_type multi-scan
_exptl_crystal_colour Colorless
_exptl_crystal_density_diffrn 1.308
_exptl_crystal_description Prism
_exptl_crystal_F_000 948
_exptl_crystal_size_max 0.59
_exptl_crystal_size_mid 0.49
_exptl_crystal_size_min 0.41
_refine_diff_density_max 0.373
_refine_diff_density_min -0.330
_refine_diff_density_rms 0.051
_refine_ls_abs_structure_details 'Flack H D (1983), Acta Cryst. A39, 876-881'
_refine_ls_abs_structure_Flack -1.9(15)
_refine_ls_extinction_coef 0
_refine_ls_extinction_method none
_refine_ls_goodness_of_fit_ref 1.053
_refine_ls_hydrogen_treatment constr
_refine_ls_matrix_type full
_refine_ls_number_parameters 541
_refine_ls_number_reflns 10658
_refine_ls_number_restraints 25
_refine_ls_restrained_S_all 1.061
_refine_ls_R_factor_all 0.1559
_refine_ls_R_factor_gt 0.0627
_refine_ls_shift/su_max 0.000
_refine_ls_shift/su_mean 0.000
_refine_ls_structure_factor_coef Fsqd
_refine_ls_weighting_details 'calc w=1/[\s^2^(Fo^2^)+(0.0550P)^2^+0.0000P] where P=(Fo^2^+2Fc^2^)/3'
_refine_ls_weighting_scheme calc
_refine_ls_wR_factor_gt 0.1313
_refine_ls_wR_factor_ref 0.1646
_reflns_number_gt 5103
_reflns_number_total 10658
_reflns_threshold_expression >2sigma(I)
_cod_data_source_file ja802425q-file002_1.cif
_cod_data_source_block complex1
_cod_database_code 4108134

loop_
_symmetry_equiv_pos_as_xyz
'x, y, z'
'-x, y+1/2, -z'

loop_
_atom_site_label
_atom_site_type_symbol
_atom_site_fract_x
_atom_site_fract_y
_atom_site_fract_z
_atom_site_U_iso_or_equiv
_atom_site_adp_type
_atom_site_occupancy
_atom_site_symmetry_multiplicity
_atom_site_calc_flag
_atom_site_refinement_flags
C1 C 0.3748(3) 0.5240(4) 0.4798(3) 0.0397(10) Uani 1 1 d .
O1 O 0.4357(2) 0.4765(3) 0.4501(2) 0.0540(8) Uani 1 1 d .
O2 O 0.3981(2) 0.6152(3) 0.5276(2) 0.0536(8) Uani 1 1 d .
O3 O 0.2887(2) 0.4747(3) 0.4635(2) 0.0490(8) Uani 1 1 d .
C2 C 0.6258(3) 0.6854(4) 0.4866(3) 0.0424(10) Uani 1 1 d .
N1 N 0.5591(3) 0.7354(3) 0.5116(3) 0.0530(10) Uani 1 1 d .
H1A H 0.5091 0.6982 0.5135 0.064 Uiso 1 1 calc R
H1B H 0.5657 0.8052 0.5259 0.064 Uiso 1 1 calc R
N2 N 0.7025(3) 0.7429(3) 0.4831(3) 0.0549(10) Uani 1 1 d .
H2A H 0.7089 0.8127 0.4971 0.066 Uiso 1 1 calc R
H2B H 0.7459 0.7104 0.4668 0.066 Uiso 1 1 calc R
N3 N 0.6156(3) 0.5780(3) 0.4646(3) 0.0557(10) Uani 1 1 d .
H3A H 0.5656 0.5408 0.4665 0.067 Uiso 1 1 calc R
H3B H 0.6590 0.5455 0.4483 0.067 Uiso 1 1 calc R
C3 C 0.8321(3) 0.5138(4) 0.4191(3) 0.0382(10) Uani 1 1 d .
O4 O 0.9071(2) 0.4520(3) 0.4212(2) 0.0503(8) Uani 1 1 d .
O5 O 0.8527(2) 0.6060(3) 0.4661(2) 0.0523(8) Uani 1 1 d .
O6 O 0.7362(2) 0.4794(2) 0.3689(2) 0.0474(7) Uani 1 1 d .
C4 C 0.8842(3) 0.1736(4) 0.5081(3) 0.0427(11) Uani 1 1 d .
N4 N 0.8989(3) 0.0744(3) 0.5490(3) 0.0567(11) Uani 1 1 d .
H4A H 0.9586 0.0420 0.5700 0.068 Uiso 1 1 calc R
H4B H 0.8490 0.0416 0.5549 0.068 Uiso 1 1 calc R
N5 N 0.9605(2) 0.2249(3) 0.4987(3) 0.0498(10) Uani 1 1 d .
H5A H 1.0204 0.1930 0.5195 0.060 Uiso 1 1 calc R
H5B H 0.9503 0.2901 0.4718 0.060 Uiso 1 1 calc R
N6 N 0.7916(3) 0.2240(3) 0.4756(3) 0.0511(10) Uani 1 1 d .
H6A H 0.7416 0.1913 0.4815 0.061 Uiso 1 1 calc R
H6B H 0.7819 0.2892 0.4487 0.061 Uiso 1 1 calc R
C5 C 0.9702(3) 0.2661(3) 0.0839(3) 0.0374(10) Uani 1 1 d .
O7 O 0.9003(2) 0.1887(3) 0.0482(2) 0.0500(8) Uani 1 1 d .
O8 O 0.9996(2) 0.3163(3) 0.0255(2) 0.0474(7) Uani 1 1 d .
O9 O 1.0090(2) 0.2955(2) 0.1802(2) 0.0463(7) Uani 1 1 d .
C6 C 0.9889(3) 0.5948(4) 0.1236(3) 0.0478(11) Uani 1 1 d .
N7 N 0.9566(3) 0.5265(3) 0.1736(3) 0.0638(11) Uani 1 1 d .
H7A H 0.9300 0.5526 0.2109 0.077 Uiso 1 1 calc R
H7B H 0.9622 0.4559 0.1688 0.077 Uiso 1 1 calc R
N8 N 0.9801(3) 0.7033(3) 0.1311(3) 0.0588(11) Uani 1 1 d .
H8A H 0.9535 0.7292 0.1685 0.071 Uiso 1 1 calc R
H8B H 1.0011 0.7479 0.0986 0.071 Uiso 1 1 calc R
N9 N 1.0310(3) 0.5535(3) 0.0672(3) 0.0600(11) Uani 1 1 d .
H9A H 1.0372 0.4829 0.0635 0.072 Uiso 1 1 calc R
H9B H 1.0522 0.5975 0.0344 0.072 Uiso 1 1 calc R
C7 C 0.7492(3) 0.2989(4) 0.1771(3) 0.0412(10) Uani 1 1 d .
N10 N 0.8466(3) 0.3282(3) 0.2369(3) 0.0496(10) Uani 1 1 d .
H10A H 0.8618 0.3683 0.2907 0.059 Uiso 1 1 calc R
H10B H 0.8953 0.3073 0.2225 0.059 Uiso 1 1 calc R
N11 N 0.7234(3) 0.2408(3) 0.0914(3) 0.0526(10) Uani 1 1 d .
H11A H 0.7709 0.2219 0.0745 0.063 Uiso 1 1 calc R
H11B H 0.6591 0.2222 0.0528 0.063 Uiso 1 1 calc R
N12 N 0.6759(3) 0.3325(3) 0.2015(3) 0.0541(10) Uani 1 1 d .
H12A H 0.6927 0.3725 0.2555 0.065 Uiso 1 1 calc R
H12B H 0.6114 0.3142 0.1632 0.065 Uiso 1 1 calc R
C8 C 0.5965(3) 0.7224(3) 0.0598(3) 0.0371(10) Uani 1 1 d .
C9 C 0.6704(3) 0.6950(3) 0.1583(3) 0.0368(9) Uani 1 1 d .
C10 C 0.6069(3) 0.8024(4) -0.0120(3) 0.0395(10) Uani 1 1 d .
C11 C 0.7792(3) 0.7374(4) 0.2250(3) 0.0411(10) Uani 1 1 d .
C12 C 0.5326(3) 0.5873(4) 0.1089(3) 0.0487(12) Uani 1 1 d .
H12 H 0.4881 0.5325 0.1108 0.058 Uiso 1 1 calc R
N13 N 0.6286(2) 0.6086(3) 0.1876(3) 0.0462(9) Uani 1 1 d .
H13N H 0.6581 0.5741 0.2456 0.055 Uiso 1 1 calc R
N14 N 0.5095(2) 0.6519(3) 0.0299(2) 0.0463(9) Uani 1 1 d .
O10 O 0.6814(2) 0.8697(3) 0.0255(2) 0.0565(9) Uani 1 1 d .
O11 O 0.5429(2) 0.7978(3) -0.1067(2) 0.0510(8) Uani 1 1 d .
O12 O 0.8524(2) 0.6776(3) 0.2385(3) 0.0739(11) Uani 1 1 d .
O13 O 0.7870(2) 0.8301(3) 0.2640(3) 0.0853(13) Uani 1 1 d .
C13 C 0.9670(3) 0.0243(4) 0.2815(4) 0.0521(12) Uani 1 1 d .
N15 N 0.9667(3) -0.0469(4) 0.3494(3) 0.0679(12) Uani 1 1 d .
H15A H 1.0105 -0.0393 0.4137 0.081 Uiso 1 1 calc R
H15B H 0.9228 -0.1011 0.3296 0.081 Uiso 1 1 calc R
N16 N 0.9002(3) 0.0099(4) 0.1811(3) 0.0640(11) Uani 1 1 d .
H16A H 0.9011 0.0551 0.1360 0.077 Uiso 1 1 calc R
H16B H 0.8565 -0.0445 0.1618 0.077 Uiso 1 1 calc R
N17 N 1.0339(3) 0.1077(3) 0.3109(3) 0.0626(11) Uani 1 1 d .
H17A H 1.0779 0.1159 0.3751 0.075 Uiso 1 1 calc R
H17B H 1.0335 0.1540 0.2660 0.075 Uiso 1 1 calc R
C14 C 0.6174(3) 0.0369(4) 0.2482(3) 0.0442(11) Uani 1 1 d .
N18 N 0.6738(3) -0.0313(4) 0.3247(3) 0.0609(11) Uani 1 1 d .
H18A H 0.6746 -0.0237 0.3834 0.073 Uiso 1 1 calc R
H18B H 0.7097 -0.0832 0.3157 0.073 Uiso 1 1 calc R
N19 N 0.6138(3) 0.0193(3) 0.1558(3) 0.0577(11) Uani 1 1 d .
H19A H 0.5749 0.0605 0.1041 0.069 Uiso 1 1 calc R
H19B H 0.6503 -0.0332 0.1486 0.069 Uiso 1 1 calc R
N20 N 0.5624(2) 0.1162(3) 0.2608(3) 0.0498(9) Uani 1 1 d .
H20A H 0.5628 0.1243 0.3194 0.060 Uiso 1 1 calc R
H20B H 0.5258 0.1603 0.2106 0.060 Uiso 1 1 calc R
C15 C 0.2699(3) 0.3794(4) 0.1999(4) 0.0492(12) Uani 1 1 d .
N21 N 0.3684(3) 0.4058(4) 0.2392(3) 0.0669(13) Uani 1 1 d .
H21A H 0.4018 0.4274 0.3023 0.080 Uiso 1 1 calc R
H21B H 0.4002 0.4016 0.2021 0.080 Uiso 1 1 calc R
N22 N 0.2194(3) 0.3455(4) 0.1032(3) 0.0707(13) Uani 1 1 d .
H22A H 0.1543 0.3274 0.0770 0.085 Uiso 1 1 calc R
H22B H 0.2516 0.3414 0.0664 0.085 Uiso 1 1 calc R
N23 N 0.2199(3) 0.3854(3) 0.2559(3) 0.0579(11) Uani 1 1 d .
H23A H 0.2527 0.4070 0.3191 0.070 Uiso 1 1 calc R
H23B H 0.1547 0.3678 0.2292 0.070 Uiso 1 1 calc R
N24 N 0.7035(3) 0.4081(3) 0.7956(3) 0.0520(10) Uani 1 1 d .
C16 C 0.5983(5) 0.3596(7) 0.7470(5) 0.118(3) Uani 1 1 d .
H16C H 0.5758 0.3521 0.6737 0.141 Uiso 1 1 calc R
H16D H 0.5509 0.4115 0.7547 0.141 Uiso 1 1 calc R
C17 C 0.5867(10) 0.2495(11) 0.7871(9) 0.226(5) Uani 1 1 d U
H17C H 0.5148 0.2261 0.7508 0.339 Uiso 1 1 calc R
H17D H 0.6074 0.2555 0.8594 0.339 Uiso 1 1 calc R
H17E H 0.6304 0.1960 0.7769 0.339 Uiso 1 1 calc R
C18 C 0.7825(5) 0.3404(6) 0.7855(5) 0.101(2) Uani 1 1 d U
H18C H 0.7905 0.2714 0.8227 0.121 Uiso 1 1 calc R
H18D H 0.8491 0.3792 0.8186 0.121 Uiso 1 1 calc R
C19 C 0.7581(7) 0.3126(9) 0.6737(6) 0.147(3) Uani 1 1 d U
H19C H 0.8141 0.2687 0.6744 0.221 Uiso 1 1 calc R
H19D H 0.7514 0.3801 0.6364 0.221 Uiso 1 1 calc R
H19E H 0.6937 0.2715 0.6409 0.221 Uiso 1 1 calc R
C20 C 0.6847(5) 0.5196(7) 0.7378(5) 0.105(2) Uani 1 1 d .
H20C H 0.6597 0.5049 0.6650 0.126 Uiso 1 1 calc R
H20D H 0.6302 0.5602 0.7449 0.126 Uiso 1 1 calc R
C21 C 0.7827(9) 0.5914(12) 0.7775(10) 0.225(5) Uani 1 1 d U
H21C H 0.7667 0.6592 0.7385 0.337 Uiso 1 1 calc R
H21D H 0.8366 0.5521 0.7698 0.337 Uiso 1 1 calc R
H21E H 0.8066 0.6082 0.8490 0.337 Uiso 1 1 calc R
C22 C 0.7442(4) 0.4268(5) 0.9107(3) 0.0643(14) Uani 1 1 d .
H22C H 0.7529 0.3547 0.9433 0.077 Uiso 1 1 calc R
H22D H 0.8132 0.4601 0.9378 0.077 Uiso 1 1 calc R
C23 C 0.6799(5) 0.4968(7) 0.9434(4) 0.112(3) Uani 1 1 d .
H23C H 0.7140 0.5023 1.0173 0.168 Uiso 1 1 calc R
H23D H 0.6120 0.4636 0.9200 0.168 Uiso 1 1 calc R
H23E H 0.6721 0.5696 0.9139 0.168 Uiso 1 1 calc R

loop_
_atom_site_aniso_label
_atom_site_aniso_U_11
_atom_site_aniso_U_22
_atom_site_aniso_U_33
_atom_site_aniso_U_23
_atom_site_aniso_U_13
_atom_site_aniso_U_12
C1 0.042(2) 0.036(3) 0.044(3) -0.004(2) 0.023(2) -0.003(2)
O1 0.0562(18) 0.051(2) 0.073(2) -0.0187(17) 0.0456(17) -0.0083(15)
O2 0.0609(19) 0.044(2) 0.068(2) -0.0162(17) 0.0407(17) -0.0117(16)
O3 0.0424(16) 0.055(2) 0.0568(19) -0.0110(16) 0.0289(15) -0.0099(14)
C2 0.043(2) 0.041(3) 0.044(3) 0.004(2) 0.022(2) 0.003(2)
N1 0.051(2) 0.045(2) 0.082(3) -0.007(2) 0.046(2) -0.0037(18)
N2 0.052(2) 0.042(2) 0.086(3) -0.001(2) 0.045(2) -0.0048(19)
N3 0.057(2) 0.045(3) 0.077(3) -0.006(2) 0.042(2) -0.0008(18)
C3 0.040(2) 0.039(3) 0.033(2) 0.003(2) 0.015(2) 0.002(2)
O4 0.0410(16) 0.049(2) 0.0563(19) -0.0015(15) 0.0184(15) 0.0124(14)
O5 0.0444(17) 0.046(2) 0.065(2) -0.0110(17) 0.0237(15) -0.0011(15)
O6 0.0361(15) 0.057(2) 0.0461(17) -0.0061(15) 0.0167(14) -0.0094(14)
C4 0.046(3) 0.047(3) 0.035(2) 0.002(2) 0.020(2) -0.002(2)
N4 0.045(2) 0.053(3) 0.071(3) 0.019(2) 0.025(2) 0.0026(18)
N5 0.041(2) 0.051(3) 0.060(2) 0.0094(19) 0.0265(19) 0.0017(17)
N6 0.045(2) 0.050(3) 0.061(2) 0.0091(19) 0.0267(19) 0.0036(18)
C5 0.035(2) 0.037(3) 0.043(3) -0.002(2) 0.021(2) 0.0025(19)
O7 0.0578(18) 0.0474(19) 0.0537(19) -0.0124(15) 0.0335(16) -0.0148(15)
O8 0.0541(17) 0.0512(19) 0.0469(18) 0.0002(15) 0.0318(15) -0.0034(15)
O9 0.0490(16) 0.0462(19) 0.0481(18) -0.0036(15) 0.0262(15) -0.0054(14)
C6 0.049(3) 0.043(3) 0.058(3) 0.000(2) 0.031(2) 0.000(2)
N7 0.098(3) 0.044(3) 0.081(3) 0.007(2) 0.068(3) 0.004(2)
N8 0.088(3) 0.036(2) 0.077(3) -0.001(2) 0.059(3) -0.002(2)
N9 0.088(3) 0.041(2) 0.077(3) 0.009(2) 0.061(3) 0.011(2)
C7 0.041(2) 0.038(3) 0.043(3) 0.004(2) 0.018(2) 0.0002(19)
N10 0.039(2) 0.061(3) 0.054(2) -0.014(2) 0.0265(19) -0.0054(18)
N11 0.051(2) 0.059(3) 0.048(2) -0.011(2) 0.0235(19) -0.0056(19)
N12 0.046(2) 0.059(3) 0.061(3) -0.012(2) 0.028(2) -0.0068(19)
C8 0.033(2) 0.039(3) 0.035(2) -0.0035(19) 0.0117(19) -0.0022(18)
C9 0.035(2) 0.034(2) 0.040(2) -0.004(2) 0.016(2) -0.0020(18)
C10 0.037(2) 0.041(3) 0.046(3) 0.000(2) 0.024(2) 0.002(2)
C11 0.037(2) 0.048(3) 0.039(2) -0.004(2) 0.018(2) -0.001(2)
C12 0.045(3) 0.041(3) 0.046(3) 0.009(2) 0.010(2) -0.011(2)
N13 0.044(2) 0.047(2) 0.036(2) 0.0074(18) 0.0094(17) -0.0025(18)
N14 0.0382(19) 0.052(2) 0.036(2) 0.0073(18) 0.0063(17) -0.0052(17)
O10 0.061(2) 0.056(2) 0.060(2) -0.0043(17) 0.0338(18) -0.0173(17)
O11 0.0458(17) 0.066(2) 0.0428(19) 0.0076(16) 0.0216(15) -0.0026(15)
O12 0.0408(18) 0.090(3) 0.086(3) -0.021(2) 0.0256(18) 0.0144(18)
O13 0.0446(19) 0.078(3) 0.114(3) -0.042(3) 0.021(2) -0.0092(19)
C13 0.049(3) 0.059(3) 0.049(3) 0.007(3) 0.023(2) 0.000(2)
N15 0.062(2) 0.078(3) 0.045(2) 0.013(2) 0.008(2) -0.025(2)
N16 0.066(3) 0.069(3) 0.046(2) 0.010(2) 0.017(2) -0.006(2)
N17 0.063(2) 0.059(3) 0.057(2) 0.016(2) 0.021(2) -0.009(2)
C14 0.040(2) 0.052(3) 0.042(3) 0.005(2) 0.021(2) -0.003(2)
N18 0.082(3) 0.061(3) 0.043(2) 0.013(2) 0.032(2) 0.020(2)
N19 0.062(2) 0.064(3) 0.044(2) 0.010(2) 0.021(2) 0.010(2)
N20 0.049(2) 0.052(2) 0.049(2) 0.0014(19) 0.0238(18) 0.0047(19)
C15 0.041(3) 0.063(3) 0.046(3) -0.011(2) 0.022(2) -0.002(2)
N21 0.046(2) 0.099(4) 0.060(3) -0.018(2) 0.029(2) -0.016(2)
N22 0.050(2) 0.116(4) 0.050(3) -0.022(3) 0.026(2) -0.005(2)
N23 0.047(2) 0.084(3) 0.046(2) -0.015(2) 0.0236(19) -0.008(2)
N24 0.040(2) 0.063(3) 0.047(2) 0.012(2) 0.0156(19) 0.0092(18)
C16 0.102(5) 0.159(8) 0.075(4) -0.009(5) 0.026(4) -0.057(5)
C17 0.228(6) 0.224(6) 0.224(6) 0.004(2) 0.103(3) -0.007(2)
C18 0.103(3) 0.104(3) 0.095(3) -0.0119(18) 0.0457(19) 0.0146(18)
C19 0.150(3) 0.150(4) 0.144(4) -0.0101(19) 0.070(2) 0.0123(19)
C20 0.113(5) 0.145(7) 0.073(4) 0.028(4) 0.057(4) 0.028(5)
C21 0.228(6) 0.225(6) 0.224(6) 0.000(2) 0.107(3) -0.005(2)
C22 0.058(3) 0.082(4) 0.041(3) -0.001(3) 0.013(2) 0.018(3)
C23 0.100(5) 0.183(8) 0.059(4) 0.015(4) 0.043(4) 0.060(5)

loop_
_atom_type_symbol
_atom_type_description
_atom_type_scat_dispersion_real
_atom_type_scat_dispersion_imag
_atom_type_scat_source
C C 0.0033 0.0016 'International Tables Vol C Tables 4.2.6.8 and 6.1.1.4'
H H 0.0000 0.0000 'International Tables Vol C Tables 4.2.6.8 and 6.1.1.4'
N N 0.0061 0.0033 'International Tables Vol C Tables 4.2.6.8 and 6.1.1.4'
O O 0.0106 0.0060 'International Tables Vol C Tables 4.2.6.8 and 6.1.1.4'

loop_
_geom_angle_atom_site_label_1
_geom_angle_atom_site_label_2
_geom_angle_atom_site_label_3
_geom_angle
O2 C1 O1 122.0(4)
O2 C1 O3 119.1(4)
O1 C1 O3 118.8(4)
N1 C2 N3 120.0(4)
N1 C2 N2 120.0(4)
N3 C2 N2 120.0(4)
O5 C3 O6 120.5(4)
O5 C3 O4 120.5(4)
O6 C3 O4 119.0(4)
N4 C4 N5 120.5(4)
N4 C4 N6 120.0(4)
N5 C4 N6 119.4(4)
O8 C5 O7 120.8(4)
O8 C5 O9 119.4(4)
O7 C5 O9 119.7(4)
N7 C6 N8 119.8(4)
N7 C6 N9 119.4(4)
N8 C6 N9 120.7(4)
N10 C7 N12 118.5(4)
N10 C7 N11 121.0(4)
N12 C7 N11 120.4(4)
C9 C8 N14 108.9(3)
C9 C8 C10 127.9(4)
N14 C8 C10 122.8(3)
N13 C9 C8 105.8(3)
N13 C9 C11 122.4(4)
C8 C9 C11 131.7(4)
O10 C10 O11 123.5(4)
O10 C10 C8 117.3(4)
O11 C10 C8 119.2(4)
O12 C11 O13 125.1(4)
O12 C11 C9 118.0(4)
O13 C11 C9 116.9(4)
N14 C12 N13 112.4(4)
C12 N13 C9 107.7(3)
C12 N14 C8 105.2(3)
N17 C13 N15 120.6(4)
N17 C13 N16 119.9(4)
N15 C13 N16 119.5(5)
N20 C14 N18 120.6(4)
N20 C14 N19 121.0(4)
N18 C14 N19 118.4(4)
N23 C15 N21 120.7(4)
N23 C15 N22 119.6(4)
N21 C15 N22 119.7(4)
C18 N24 C16 114.0(5)
C18 N24 C22 106.1(4)
C16 N24 C22 112.0(4)
C18 N24 C20 112.2(5)
C16 N24 C20 101.7(5)
C22 N24 C20 111.0(4)
N24 C16 C17 116.4(8)
N24 C18 C19 115.1(6)
C21 C20 N24 113.0(7)
C23 C22 N24 117.6(4)

loop_
_geom_bond_atom_site_label_1
_geom_bond_atom_site_label_2
_geom_bond_distance
C1 O2 1.261(5)
C1 O1 1.281(5)
C1 O3 1.293(5)
C2 N1 1.322(5)
C2 N3 1.325(6)
C2 N2 1.325(5)
C3 O5 1.266(5)
C3 O6 1.294(4)
C3 O4 1.300(5)
C4 N4 1.309(6)
C4 N5 1.323(5)
C4 N6 1.335(5)
C5 O8 1.270(5)
C5 O7 1.290(5)
C5 O9 1.301(5)
C6 N7 1.322(5)
C6 N8 1.321(6)
C6 N9 1.328(5)
C7 N10 1.310(5)
C7 N12 1.326(5)
C7 N11 1.330(5)
C8 C9 1.377(5)
C8 N14 1.405(5)
C8 C10 1.484(6)
C9 N13 1.366(5)
C9 C11 1.498(5)
C10 O10 1.249(5)
C10 O11 1.259(5)
C11 O12 1.216(5)
C11 O13 1.235(5)
C12 N14 1.301(5)
C12 N13 1.350(5)
C13 N17 1.318(6)
C13 N15 1.315(6)
C13 N16 1.342(5)
C14 N20 1.308(5)
C14 N18 1.319(5)
C14 N19 1.345(5)
C15 N23 1.321(5)
C15 N21 1.297(5)
C15 N22 1.320(5)
N24 C18 1.461(7)
N24 C16 1.463(7)
N24 C22 1.522(5)
N24 C20 1.542(8)
C16 C17 1.491(14)
C18 C19 1.543(9)
C20 C21 1.522(13)
C22 C23 1.486(7)

loop_
_geom_hbond_atom_site_label_D
_geom_hbond_atom_site_label_H
_geom_hbond_atom_site_label_A
_geom_hbond_distance_DH
_geom_hbond_distance_HA
_geom_hbond_distance_DA
_geom_hbond_angle_DHA
_geom_hbond_site_symmetry_A
N15 H15B O13 0.86 1.92 2.728(5) 156.1 1_545
N16 H16B O10 0.86 2.59 3.361(5) 149.0 1_545
N16 H16B O13 0.86 2.63 3.266(6) 131.7 1_545
N18 H18B O13 0.86 1.92 2.754(5) 162.9 1_545
N19 H19B O10 0.86 2.36 3.093(5) 143.4 1_545
N19 H19B O13 0.86 2.52 3.201(6) 136.9 1_545
N23 H23B O9 0.86 2.07 2.916(5) 168.5 1_455
N22 H22A O8 0.86 2.00 2.844(5) 168.3 1_455
N1 H1B O1 0.86 2.10 2.951(5) 173.8 2_656
N2 H2A O3 0.86 2.03 2.886(5) 173.1 2_656
N4 H4B O3 0.86 2.04 2.884(4) 167.5 2_646
N6 H6A O2 0.86 2.16 3.011(4) 171.5 2_646
N4 H4A O4 0.86 2.17 3.006(5) 164.5 2_746
N5 H5A O5 0.86 2.03 2.875(4) 166.6 2_746
N15 H15A O4 0.86 2.14 2.984(5) 165.6 2_746
N15 H15A O5 0.86 2.61 3.304(5) 138.4 2_746
N17 H17A O5 0.86 2.06 2.892(5) 161.5 2_746
N8 H8B O8 0.86 1.99 2.796(5) 155.4 2_755
N9 H9B O7 0.86 1.98 2.835(5) 175.5 2_755
N11 H11B N14 0.86 2.31 3.163(5) 170.7 2_645
N12 H12B O11 0.86 1.99 2.821(4) 162.7 2_645
N19 H19A N14 0.86 2.08 2.933(5) 173.1 2_645
N18 H18A O3 0.86 2.05 2.891(4) 165.9 2_646
N18 H18A O2 0.86 2.62 3.308(5) 138.0 2_646
N20 H20A O2 0.86 2.04 2.877(5) 163.2 2_646
N20 H20B O11 0.86 2.15 2.998(5) 167.5 2_645
N21 H21B O11 0.86 2.29 3.066(5) 149.8 2_645
N22 H22B O10 0.86 2.02 2.861(5) 166.7 2_645
N23 H23A O3 0.86 2.09 2.928(5) 163.4 .
N23 H23A O1 0.86 2.57 3.274(5) 139.3 .
N6 H6B O6 0.86 2.52 3.373(5) 174.4 .
N7 H7A O12 0.86 2.02 2.792(5) 148.2 .
N7 H7B O9 0.86 2.03 2.872(5) 167.3 .
N8 H8A O12 0.86 2.22 2.941(5) 140.7 .
N21 H21A O1 0.86 2.07 2.900(5) 162.1 .
N17 H17B O9 0.86 2.05 2.874(5) 161.0 .
N13 H13N O6 0.86 1.98 2.835(5) 170.9 .
N16 H16A O7 0.86 2.06 2.902(5) 167.7 .
N12 H12A O6 0.86 1.96 2.812(5) 172.2 .
N1 H1A O2 0.86 1.98 2.835(4) 176.3 .
N2 H2B O5 0.86 1.99 2.821(4) 162.3 .
N3 H3A O1 0.86 1.93 2.783(4) 168.9 .
N3 H3B O6 0.86 2.10 2.942(5) 164.7 .
N5 H5B O4 0.86 2.08 2.924(5) 168.6 .
N10 H10A O4 0.86 1.98 2.841(5) 175.1 .
N10 H10B O9 0.86 2.01 2.850(4) 166.8 .
N11 H11A O7 0.86 2.11 2.965(5) 172.8 .
N9 H9A O8 0.86 2.08 2.912(5) 161.4 .

loop_
_geom_torsion_atom_site_label_1
_geom_torsion_atom_site_label_2
_geom_torsion_atom_site_label_3
_geom_torsion_atom_site_label_4
_geom_torsion
N14 C8 C9 N13 0.2(4)
C10 C8 C9 N13 -172.8(4)
N14 C8 C9 C11 175.8(4)
C10 C8 C9 C11 2.8(7)
C9 C8 C10 O10 -15.9(6)
N14 C8 C10 O10 172.1(4)
C9 C8 C10 O11 162.5(4)
N14 C8 C10 O11 -9.6(6)
N13 C9 C11 O12 68.2(5)
C8 C9 C11 O12 -106.8(5)
N13 C9 C11 O13 -110.2(5)
C8 C9 C11 O13 74.9(6)
N14 C12 N13 C9 1.1(5)
C8 C9 N13 C12 -0.7(4)
C11 C9 N13 C12 -176.8(4)
N13 C12 N14 C8 -0.9(5)
C9 C8 N14 C12 0.4(5)
C10 C8 N14 C12 173.9(4)
C18 N24 C16 C17 60.6(9)
C22 N24 C16 C17 -59.9(9)
C20 N24 C16 C17 -178.5(8)
C16 N24 C18 C19 57.2(8)
C22 N24 C18 C19 -179.0(6)
C20 N24 C18 C19 -57.7(8)
C18 N24 C20 C21 -60.5(8)
C16 N24 C20 C21 177.3(8)
C22 N24 C20 C21 57.9(8)
C18 N24 C22 C23 178.3(6)
C16 N24 C22 C23 -56.7(8)
C20 N24 C22 C23 56.2(7)
